data_2242751
loop_
_publ_author_name
'Kamaal, Saima'
'Faizi, Md. Serajul Haque'
'Ali, Akram'
'Ahmad, Musheer'
'Iskenderov, Turganbay'

_publ_section_title
;
 Crystal structure of 4-[(3-methoxy-2-oxidobenzylidene)azaniumyl]benzoic
 acid methanol monosolvate
;
_journal_coeditor_code XU5950
_journal_issue 12
_journal_name_full 'Acta Crystallographica Section E'
_journal_page_first 1847
_journal_page_last 1850
_journal_paper_doi 10.1107/S2056989018016262
_journal_volume 74
_journal_year 2018
_chemical_formula_iupac 'C15 H13 N O4, C H4 O'
_chemical_formula_moiety 'C15 H13 N O4, C H4 O'
_chemical_formula_sum 'C16 H17 N O5'
_chemical_formula_weight 303.30
_chemical_name_common HMBA
_chemical_name_systematic
;
4-[(3-Methoxy-2-oxidobenzylidene)azaniumyl]benzoic acid
methanol monosolvate
;
_space_group_crystal_system orthorhombic
_space_group_IT_number 19
_space_group_name_Hall 'P 2ac 2ab'
_space_group_name_H-M_alt 'P 21 21 21'
_symmetry_space_group_name_Hall 'P 2ac 2ab'
_symmetry_space_group_name_H-M 'P 21 21 21'
_atom_sites_solution_hydrogens mixed
_audit_creation_method SHELXL-2016/6
_cell_angle_alpha 90
_cell_angle_beta 90
_cell_angle_gamma 90
_cell_formula_units_Z 4
_cell_length_a 4.6993(5)
_cell_length_b 10.0380(10)
_cell_length_c 30.155(3)
_cell_measurement_reflns_used 8708
_cell_measurement_temperature 296(2)
_cell_measurement_theta_max 29.87
_cell_measurement_theta_min 2.36
_cell_volume 1422.5(3)
_computing_cell_refinement
;
X-AREA (Stoe & Cie, 2002)
;
_computing_data_collection
;
X-AREA (Stoe & Cie, 2002)
;
_computing_data_reduction
;
X-RED (Stoe & Cie, 2002)
;
_computing_molecular_graphics
;
ORTEP-3 for Windows (Farrugia, 2012)
;
_computing_publication_material
;
WinGX (Farrugia, 2012) and PLATON (Spek, 2009)
;
_computing_structure_refinement
;
SHELXL2017 (Sheldrick, 2015b)
;
_computing_structure_solution
;
SHELXT2014 (Sheldrick, 2015a)
;
_diffrn_ambient_temperature 296(2)
_diffrn_detector 'image plate (34 cm diameter)'
_diffrn_detector_area_resol_mean 6.67
_diffrn_measured_fraction_theta_full 0.998
_diffrn_measured_fraction_theta_max 0.998
_diffrn_measurement_device '2-circle goniometer'
_diffrn_measurement_device_type 'STOE IPDS 2'
_diffrn_measurement_method 'rotation method'
_diffrn_radiation_monochromator 'plane graphite'
_diffrn_radiation_type 'Mo K\a'
_diffrn_radiation_wavelength 0.71073
_diffrn_reflns_av_R_equivalents 0.0945
_diffrn_reflns_av_unetI/netI 0.0589
_diffrn_reflns_limit_h_max 5
_diffrn_reflns_limit_h_min -5
_diffrn_reflns_limit_k_max 11
_diffrn_reflns_limit_k_min -11
_diffrn_reflns_limit_l_max 35
_diffrn_reflns_limit_l_min -35
_diffrn_reflns_number 17046
_diffrn_reflns_theta_full 25.049
_diffrn_reflns_theta_max 25.049
_diffrn_reflns_theta_min 2.702
_diffrn_source 'sealed X-ray tube, 12 x 0.4 mm long-fine focus'
_diffrn_source_current 45
_diffrn_source_power 2.25
_diffrn_source_voltage 50
_exptl_absorpt_coefficient_mu 0.106
_exptl_absorpt_correction_T_max 0.9876
_exptl_absorpt_correction_T_min 0.9628
_exptl_absorpt_correction_type integration
_exptl_absorpt_process_details
;
(X-RED32; Stoe & Cie, 2002)
;
_exptl_crystal_colour colorless
_exptl_crystal_density_diffrn 1.416
_exptl_crystal_description prism
_exptl_crystal_F_000 640
_exptl_crystal_size_max 0.610
_exptl_crystal_size_mid 0.357
_exptl_crystal_size_min 0.170
_refine_diff_density_max 0.249
_refine_diff_density_min -0.261
_refine_ls_abs_structure_details
;
 Refined as a perfect inversion twin.
;
_refine_ls_abs_structure_Flack 0.5
_refine_ls_extinction_method none
_refine_ls_goodness_of_fit_ref 1.080
_refine_ls_hydrogen_treatment mixed
_refine_ls_matrix_type full
_refine_ls_number_parameters 206
_refine_ls_number_reflns 2526
_refine_ls_number_restraints 0
_refine_ls_restrained_S_all 1.080
_refine_ls_R_factor_all 0.0621
_refine_ls_R_factor_gt 0.0464
_refine_ls_shift/su_max 0.000
_refine_ls_shift/su_mean 0.000
_refine_ls_structure_factor_coef Fsqd
_refine_ls_weighting_details 'w=1/[\s^2^(Fo^2^)+(0.0401P)^2^+0.7153P] where P=(Fo^2^+2Fc^2^)/3'
_refine_ls_weighting_scheme calc
_refine_ls_wR_factor_gt 0.1023
_refine_ls_wR_factor_ref 0.1121
_reflns_number_gt 2117
_reflns_number_total 2526
_reflns_threshold_expression 'I > 2\s(I)'
_cod_data_source_file xu5950sup1.cif
_cod_data_source_block I
_cod_database_code 2242751
_shelx_space_group_comment
;
The symmetry employed for this shelxl refinement is uniquely defined
by the following loop, which should always be used as a source of
symmetry information in preference to the above space-group names.
They are only intended as comments.
;

loop_
_symmetry_equiv_pos_as_xyz
'x, y, z'
'-x+1/2, -y, z+1/2'
'x+1/2, -y+1/2, -z'
'-x, y+1/2, -z+1/2'

loop_
_atom_site_type_symbol
_atom_site_label
_atom_site_fract_x
_atom_site_fract_y
_atom_site_fract_z
_atom_site_U_iso_or_equiv
_atom_site_adp_type
_atom_site_calc_flag
_atom_site_occupancy
C C1 0.9825(8) 0.5743(4) 0.20579(12) 0.0150(8) Uani d 1
C C2 0.8025(8) 0.5849(4) 0.24609(12) 0.0135(8) Uani d 1
C C3 0.6780(8) 0.7039(4) 0.25889(12) 0.0156(9) Uani d 1
H H3 0.723443 0.781513 0.243631 0.019 Uiso calc 1
C C4 0.4888(8) 0.7099(4) 0.29364(12) 0.0168(9) Uani d 1
H H4 0.407880 0.790869 0.301780 0.020 Uiso calc 1
C C5 0.4194(8) 0.5940(4) 0.31650(11) 0.0117(8) Uani d 1
C C6 0.5553(8) 0.4750(4) 0.30576(12) 0.0161(8) Uani d 1
H H6 0.519516 0.398578 0.322296 0.019 Uiso calc 1
C C7 0.7427(8) 0.4703(4) 0.27069(12) 0.0163(9) Uani d 1
H H7 0.830172 0.390229 0.263318 0.020 Uiso calc 1
C C8 0.0577(8) 0.6914(4) 0.36404(12) 0.0137(8) Uani d 1
H H8 0.082942 0.774555 0.351007 0.016 Uiso calc 1
C C9 -0.1484(8) 0.6767(4) 0.39755(12) 0.0133(8) Uani d 1
C C10 -0.1987(8) 0.5486(4) 0.41710(12) 0.0134(8) Uani d 1
C C11 -0.4107(8) 0.5431(4) 0.45140(12) 0.0149(9) Uani d 1
C C12 -0.5604(9) 0.6534(4) 0.46335(12) 0.0162(8) Uani d 1
H H12 -0.697197 0.646746 0.485520 0.019 Uiso calc 1
C C13 -0.5121(8) 0.7778(4) 0.44273(12) 0.0175(9) Uani d 1
H H13 -0.618318 0.851778 0.451168 0.021 Uiso calc 1
C C14 -0.3108(8) 0.7897(4) 0.41061(12) 0.0162(9) Uani d 1
H H14 -0.279196 0.871695 0.397153 0.019 Uiso calc 1
C C15 -0.6548(9) 0.4036(4) 0.50242(13) 0.0216(10) Uani d 1
H H15A -0.838233 0.422645 0.489935 0.032 Uiso calc 1
H H15B -0.617086 0.464455 0.526284 0.032 Uiso calc 1
H H15C -0.652337 0.313983 0.513495 0.032 Uiso calc 1
C C16 0.4392(9) 1.1681(4) 0.40083(13) 0.0226(9) Uani d 1
H H16A 0.377953 1.093074 0.383559 0.034 Uiso calc 1
H H16B 0.323804 1.244117 0.393731 0.034 Uiso calc 1
H H16C 0.420226 1.147815 0.431800 0.034 Uiso calc 1
N N1 0.2152(6) 0.5912(3) 0.35065(10) 0.0128(7) Uani d 1
H H1 0.191331 0.516474 0.364068 0.015 Uiso calc 1
O O1 1.0635(6) 0.4688(3) 0.19035(9) 0.0244(7) Uani d 1
O O2 1.0413(6) 0.6916(2) 0.18743(8) 0.0185(6) Uani d 1
H H2 1.128598 0.680031 0.164203 0.028 Uiso calc 1
O O3 -0.0617(6) 0.4431(2) 0.40503(8) 0.0159(6) Uani d 1
O O4 -0.4410(6) 0.4183(3) 0.46896(8) 0.0185(6) Uani d 1
O O5 0.7301(6) 1.1970(3) 0.39101(9) 0.0192(6) Uani d 1
H H5O 0.795(11) 1.280(5) 0.4034(16) 0.049(15) Uiso d 1

loop_
_atom_site_aniso_label
_atom_site_aniso_U_11
_atom_site_aniso_U_22
_atom_site_aniso_U_33
_atom_site_aniso_U_12
_atom_site_aniso_U_13
_atom_site_aniso_U_23
C1 0.014(2) 0.016(2) 0.0152(19) -0.0037(18) -0.0028(17) 0.0022(16)
C2 0.0111(19) 0.014(2) 0.0151(19) 0.0001(18) -0.0019(16) -0.0005(16)
C3 0.016(2) 0.012(2) 0.0190(19) -0.0024(18) 0.0022(17) 0.0026(16)
C4 0.016(2) 0.0114(19) 0.022(2) 0.0007(18) 0.0053(18) -0.0034(16)
C5 0.0084(17) 0.016(2) 0.0110(18) -0.0041(17) -0.0013(16) -0.0014(15)
C6 0.0147(19) 0.015(2) 0.018(2) 0.0004(17) 0.0007(18) 0.0051(16)
C7 0.017(2) 0.014(2) 0.018(2) 0.0037(18) -0.0006(18) -0.0011(16)
C8 0.0125(18) 0.0132(19) 0.0155(19) -0.0008(18) -0.0037(16) -0.0013(15)
C9 0.0106(18) 0.015(2) 0.0145(19) 0.0034(16) -0.0026(16) -0.0007(16)
C10 0.0091(18) 0.018(2) 0.0132(18) -0.0011(16) -0.0057(16) -0.0018(16)
C11 0.012(2) 0.018(2) 0.0147(19) -0.0022(17) -0.0030(16) -0.0003(16)
C12 0.0139(19) 0.022(2) 0.0125(19) -0.0008(18) 0.0011(17) -0.0004(16)
C13 0.013(2) 0.019(2) 0.021(2) 0.0011(17) -0.0017(18) -0.0046(16)
C14 0.015(2) 0.016(2) 0.0175(19) -0.0052(17) -0.0032(17) -0.0011(17)
C15 0.019(2) 0.024(2) 0.021(2) 0.000(2) 0.0052(18) 0.0036(18)
C16 0.016(2) 0.026(2) 0.025(2) 0.0012(19) -0.0024(19) 0.0013(18)
N1 0.0126(16) 0.0129(17) 0.0130(16) -0.0029(15) -0.0009(14) 0.0015(13)
O1 0.0321(17) 0.0155(15) 0.0256(15) 0.0024(13) 0.0129(14) -0.0001(12)
O2 0.0237(15) 0.0145(14) 0.0174(14) -0.0034(13) 0.0081(13) 0.0000(11)
O3 0.0147(13) 0.0149(14) 0.0182(13) 0.0010(12) 0.0029(12) -0.0012(11)
O4 0.0172(13) 0.0185(14) 0.0197(14) 0.0012(13) 0.0071(12) 0.0053(12)
O5 0.0163(14) 0.0205(15) 0.0209(14) -0.0015(14) 0.0047(12) -0.0042(13)

loop_
_atom_type_symbol
_atom_type_description
_atom_type_scat_dispersion_real
_atom_type_scat_dispersion_imag
_atom_type_scat_source
C C 0.0033 0.0016 'International Tables Vol C Tables 4.2.6.8 and 6.1.1.4'
H H 0.0000 0.0000 'International Tables Vol C Tables 4.2.6.8 and 6.1.1.4'
N N 0.0061 0.0033 'International Tables Vol C Tables 4.2.6.8 and 6.1.1.4'
O O 0.0106 0.0060 'International Tables Vol C Tables 4.2.6.8 and 6.1.1.4'

loop_
_geom_angle_atom_site_label_1
_geom_angle_atom_site_label_2
_geom_angle_atom_site_label_3
_geom_angle
O1 C1 O2 123.1(3)
O1 C1 C2 123.6(3)
O2 C1 C2 113.3(3)
C3 C2 C7 118.5(3)
C3 C2 C1 122.1(3)
C7 C2 C1 119.4(3)
C4 C3 C2 121.6(4)
C3 C4 C5 119.4(3)
C4 C5 C6 119.7(3)
C4 C5 N1 122.6(3)
C6 C5 N1 117.8(3)
C7 C6 C5 120.1(3)
C6 C7 C2 120.6(3)
N1 C8 C9 121.9(3)
C8 C9 C14 119.0(3)
C8 C9 C10 120.2(3)
C14 C9 C10 120.8(3)
O3 C10 C9 122.5(3)
O3 C10 C11 121.1(3)
C9 C10 C11 116.4(3)
C12 C11 O4 126.1(3)
C12 C11 C10 121.2(3)
O4 C11 C10 112.7(3)
C11 C12 C13 121.3(4)
C14 C13 C12 120.1(4)
C13 C14 C9 120.1(4)
C8 N1 C5 126.5(3)
C11 O4 C15 116.1(3)

loop_
_geom_bond_atom_site_label_1
_geom_bond_atom_site_label_2
_geom_bond_distance
C1 O1 1.217(4)
C1 O2 1.331(4)
C1 C2 1.484(5)
C2 C3 1.384(5)
C2 C7 1.397(5)
C3 C4 1.376(5)
C4 C5 1.392(5)
C5 C6 1.393(5)
C5 N1 1.408(4)
C6 C7 1.377(5)
C8 N1 1.312(5)
C8 C9 1.408(5)
C9 C14 1.422(5)
C9 C10 1.434(5)
C10 O3 1.292(4)
C10 C11 1.437(5)
C11 C12 1.360(5)
C11 O4 1.367(4)
C12 C13 1.414(5)
C13 C14 1.359(5)
C15 O4 1.432(4)
C16 O5 1.429(5)

loop_
_geom_hbond_atom_site_label_D
_geom_hbond_atom_site_label_H
_geom_hbond_atom_site_label_A
_geom_hbond_site_symmetry_A
_geom_hbond_distance_DH
_geom_hbond_distance_HA
_geom_hbond_distance_DA
_geom_hbond_angle_DHA
N1 H1 O3 . 0.86 1.87 2.568(4) 138
O2 H2 O5 4_745 0.82 1.80 2.598(4) 164
O5 H5O O3 1_665 0.96(5) 1.77(5) 2.690(4) 159(4)
C7 H7 O2 4_745 0.93 2.56 3.233(5) 130
C8 H8 O1 4_655 0.93 2.41 3.281(5) 155

loop_
_geom_torsion_atom_site_label_1
_geom_torsion_atom_site_label_2
_geom_torsion_atom_site_label_3
_geom_torsion_atom_site_label_4
_geom_torsion
O1 C1 C2 C3 -169.8(4)
O2 C1 C2 C3 8.6(5)
O1 C1 C2 C7 6.5(5)
O2 C1 C2 C7 -175.1(3)
C7 C2 C3 C4 -3.0(6)
C1 C2 C3 C4 173.3(3)
C2 C3 C4 C5 -0.2(6)
C3 C4 C5 C6 4.0(6)
C3 C4 C5 N1 -176.2(3)
C4 C5 C6 C7 -4.5(6)
N1 C5 C6 C7 175.7(3)
C5 C6 C7 C2 1.2(6)
C3 C2 C7 C6 2.5(6)
C1 C2 C7 C6 -173.9(3)
N1 C8 C9 C14 179.7(3)
N1 C8 C9 C10 -2.2(5)
C8 C9 C10 O3 -0.4(5)
C14 C9 C10 O3 177.7(3)
C8 C9 C10 C11 179.3(3)
C14 C9 C10 C11 -2.6(5)
O3 C10 C11 C12 -178.3(3)
C9 C10 C11 C12 2.0(5)
O3 C10 C11 O4 1.1(5)
C9 C10 C11 O4 -178.6(3)
O4 C11 C12 C13 -179.7(3)
C10 C11 C12 C13 -0.4(6)
C11 C12 C13 C14 -0.7(6)
C12 C13 C14 C9 0.2(5)
C8 C9 C14 C13 179.7(3)
C10 C9 C14 C13 1.6(5)
C9 C8 N1 C5 177.6(3)
C4 C5 N1 C8 3.2(6)
C6 C5 N1 C8 -176.9(3)
C12 C11 O4 C15 1.2(5)
C10 C11 O4 C15 -178.1(3)

_cod_database_fobs_code 2242751
